data_7117890
loop_
_publ_author_name
'Wu, Qi-Long'
'Han, Song-De'
'Wang, Qing-Lun'
'Zhao, Jiong-Peng'
'Ma, Feng'
'Jiang, Xue'
'Liu, Fu-Chen'
'Bu, Xian-He'

_publ_section_title
;
 Divalent metal ions modulated strong frustrated M(ii)-Fe(iii)3O (M = Fe,
 Mn, Mg) chains with metamagnetism only in a mixed valence iron complex.
;
_journal_issue 83
_journal_name_full 'Chemical communications (Cambridge, England)'
_journal_page_first 15336
_journal_page_last 15339
_journal_paper_doi 10.1039/c5cc05481h
_journal_volume 51
_journal_year 2015
_chemical_formula_sum 'C18 H30 Fe6 Mg N2 O40'
_chemical_formula_weight 1273.85
_space_group_crystal_system triclinic
_space_group_IT_number 2
_space_group_name_Hall '-P 1'
_space_group_name_H-M_alt 'P -1'
_symmetry_space_group_name_Hall '-P 1'
_symmetry_space_group_name_H-M 'P -1'
_atom_sites_solution_hydrogens mixed
_audit_creation_method SHELXL-97
_audit_update_record
;
2015-05-20 deposited with the CCDC.
2015-08-20 downloaded from the CCDC.
;
_cell_angle_alpha 111.43(3)
_cell_angle_beta 97.52(3)
_cell_angle_gamma 92.24(3)
_cell_formula_units_Z 1
_cell_length_a 6.8025(14)
_cell_length_b 10.887(2)
_cell_length_c 14.826(3)
_cell_measurement_temperature 293(2)
_cell_volume 1008.8(4)
_computing_structure_refinement 'SHELXL-2014/7 (Sheldrick, 2014)'
_diffrn_ambient_temperature 293(2)
_diffrn_measured_fraction_theta_full 0.988
_diffrn_measured_fraction_theta_max 0.988
_diffrn_measurement_device_type 'Rigaku R-AXIS RAPID IP'
_diffrn_measurement_method '\w scans'
_diffrn_radiation_monochromator graphite
_diffrn_radiation_source 'fine-focus sealed tube'
_diffrn_radiation_type MoK\a
_diffrn_radiation_wavelength 0.71073
_diffrn_reflns_av_R_equivalents 0.0245
_diffrn_reflns_av_unetI/netI 0.0281
_diffrn_reflns_laue_measured_fraction_full 0.988
_diffrn_reflns_laue_measured_fraction_max 0.988
_diffrn_reflns_limit_h_max 8
_diffrn_reflns_limit_h_min -8
_diffrn_reflns_limit_k_max 12
_diffrn_reflns_limit_k_min -12
_diffrn_reflns_limit_l_max 17
_diffrn_reflns_limit_l_min -17
_diffrn_reflns_number 8751
_diffrn_reflns_point_group_measured_fraction_full 0.988
_diffrn_reflns_point_group_measured_fraction_max 0.988
_diffrn_reflns_theta_full 25.007
_diffrn_reflns_theta_max 25.007
_diffrn_reflns_theta_min 3.034
_exptl_absorpt_coefficient_mu 2.247
_exptl_crystal_colour red
_exptl_crystal_density_diffrn 2.097
_exptl_crystal_description block
_exptl_crystal_F_000 640
_exptl_crystal_size_max 0.22
_exptl_crystal_size_mid 0.18
_exptl_crystal_size_min 0.17
_refine_diff_density_max 1.531
_refine_diff_density_min -0.567
_refine_diff_density_rms 0.090
_refine_ls_extinction_method none
_refine_ls_goodness_of_fit_ref 1.084
_refine_ls_hydrogen_treatment mixed
_refine_ls_matrix_type full
_refine_ls_number_parameters 316
_refine_ls_number_reflns 3510
_refine_ls_number_restraints 6
_refine_ls_restrained_S_all 1.084
_refine_ls_R_factor_all 0.0411
_refine_ls_R_factor_gt 0.0350
_refine_ls_shift/su_max 0.025
_refine_ls_shift/su_mean 0.002
_refine_ls_structure_factor_coef Fsqd
_refine_ls_weighting_details 'w=1/[\s^2^(Fo^2^)+(0.0423P)^2^+1.4728P] where P=(Fo^2^+2Fc^2^)/3'
_refine_ls_weighting_scheme calc
_refine_ls_wR_factor_gt 0.0832
_refine_ls_wR_factor_ref 0.0858
_reflns_Friedel_coverage 0.000
_reflns_number_gt 3146
_reflns_number_total 3510
_reflns_threshold_expression 'I > 2\s(I)'
_cod_data_source_file c5cc05481h2.cif
_cod_data_source_block 3
_cod_database_code 7117890
_shelx_space_group_comment
;
The symmetry employed for this shelxl refinement is uniquely defined
by the following loop, which should always be used as a source of
symmetry information in preference to the above space-group names.
They are only intended as comments.
;

loop_
_space_group_symop_operation_xyz
'x, y, z'
'-x, -y, -z'

loop_
_atom_site_label
_atom_site_type_symbol
_atom_site_fract_x
_atom_site_fract_y
_atom_site_fract_z
_atom_site_U_iso_or_equiv
_atom_site_adp_type
_atom_site_occupancy
_atom_site_site_symmetry_order
_atom_site_calc_flag
_atom_site_refinement_flags_posn
_atom_site_refinement_flags_adp
_atom_site_refinement_flags_occupancy
Fe1 Fe 0.33418(7) 0.30223(5) 0.06940(3) 0.01892(14) Uani 1 1 d . . .
Fe2 Fe 0.19961(7) 0.24986(5) 0.26152(3) 0.01766(13) Uani 1 1 d . . .
Fe3 Fe 0.41351(7) 0.54375(5) 0.28954(3) 0.01706(13) Uani 1 1 d . . .
Mg1 Mg 0.0000 0.0000 0.5000 0.0009(2) Uani 1 2 d S U P
O1 O 0.3122(3) 0.3670(2) 0.20770(16) 0.0170(5) Uani 1 1 d . . .
O19 O 0.4980(4) 0.2680(2) 0.61703(18) 0.0258(6) Uani 1 1 d . . .
O9 O 0.1609(4) 0.5855(2) 0.35302(19) 0.0250(6) Uani 1 1 d . . .
O18 O 0.2841(3) 0.0969(2) 0.52580(17) 0.0221(5) Uani 1 1 d . . .
O7 O 0.5556(4) 0.4884(2) 0.39647(17) 0.0260(6) Uani 1 1 d . . .
O17 O -0.1306(4) 0.1009(3) 0.41673(19) 0.0269(6) Uani 1 1 d . . .
O11 O 0.6182(4) 0.3823(3) 0.09084(19) 0.0315(6) Uani 1 1 d . . .
O6 O 0.4398(4) 0.2814(3) 0.36647(19) 0.0292(6) Uani 1 1 d . . .
O16 O 0.0899(4) 0.1345(2) 0.32762(19) 0.0262(6) Uani 1 1 d . . .
O3 O 0.3329(4) 0.0882(2) 0.18852(19) 0.0311(6) Uani 1 1 d . . .
O4 O 0.0528(4) 0.2105(3) 0.02913(19) 0.0368(7) Uani 1 1 d . . .
O2 O 0.4532(4) 0.1358(3) 0.07175(18) 0.0294(6) Uani 1 1 d . . .
O13 O 0.3016(4) 0.6281(3) 0.19514(19) 0.0320(6) Uani 1 1 d . . .
O15 O 0.2401(4) 0.1609(3) -0.23120(19) 0.0392(7) Uani 1 1 d . . .
O1W O 0.0653(4) -0.1455(3) 0.3716(2) 0.0262(6) Uani 1 1 d . . .
O8 O 0.0524(4) 0.3906(3) 0.3536(2) 0.0322(6) Uani 1 1 d . . .
O12 O 0.2294(4) 0.4626(3) 0.04960(19) 0.0360(7) Uani 1 1 d . . .
C5 C 0.2417(6) 0.5802(4) 0.1043(3) 0.0262(8) Uani 1 1 d . . .
H5A H 0.2024 0.6398 0.0753 0.031 Uiso 1 1 calc R U .
O14 O 0.3592(4) 0.2278(3) -0.07416(18) 0.0295(6) Uani 1 1 d . . .
O5 O -0.0471(4) 0.1909(3) 0.1608(2) 0.0336(6) Uani 1 1 d . . .
N1 N 0.5589(6) 0.0335(4) 0.6673(3) 0.0352(9) Uani 1 1 d . . .
H24 H 0.6869 0.0097 0.6496 0.042 Uiso 1 1 d R U .
H23 H 0.5369 0.1251 0.6829 0.042 Uiso 1 1 d R U .
H22 H 0.4501 0.0078 0.6138 0.042 Uiso 1 1 d R U .
O10 O 0.6788(4) 0.5376(3) 0.24143(19) 0.0304(6) Uani 1 1 d . . .
C8 C 0.3369(5) 0.2174(3) 0.5636(3) 0.0245(8) Uani 1 1 d . . .
H8A H 0.2487 0.2743 0.5509 0.029 Uiso 1 1 calc R U .
C7 C -0.0807(5) 0.1354(4) 0.3506(3) 0.0243(8) Uani 1 1 d . . .
H7A H -0.1792 0.1642 0.3153 0.029 Uiso 1 1 calc R U .
C3 C 0.5610(5) 0.3804(4) 0.4074(3) 0.0229(8) Uani 1 1 d . . .
H3A H 0.6675 0.3734 0.4509 0.027 Uiso 1 1 calc R U .
C9 C 0.0477(5) 0.5119(4) 0.3743(3) 0.0227(8) Uani 1 1 d . . .
H9A H -0.0515 0.5516 0.4095 0.027 Uiso 1 1 calc R U .
C1 C 0.4376(5) 0.0690(4) 0.1224(3) 0.0244(8) Uani 1 1 d . . .
H1A H 0.5120 -0.0037 0.1099 0.029 Uiso 1 1 calc R U .
C4 C 0.7257(6) 0.4672(4) 0.1618(3) 0.0290(9) Uani 1 1 d . . .
H4A H 0.8579 0.4797 0.1546 0.035 Uiso 1 1 calc R U .
C2 C -0.0702(5) 0.1792(4) 0.0730(3) 0.0283(8) Uani 1 1 d . . .
H2A H -0.1947 0.1427 0.0364 0.034 Uiso 1 1 calc R U .
C6 C 0.2285(6) 0.2151(4) -0.1451(3) 0.0334(9) Uani 1 1 d . . .
H6A H 0.1096 0.2510 -0.1303 0.040 Uiso 1 1 calc R U .
H1WB H 0.090(7) -0.220(5) 0.379(3) 0.040(13) Uiso 1 1 d . . .
H1WA H -0.009(9) -0.144(6) 0.328(4) 0.07(2) Uiso 1 1 d . . .
H21 H 0.583(10) 0.007(7) 0.695(5) 0.07(2) Uiso 1 1 d . . .

loop_
_atom_site_aniso_label
_atom_site_aniso_U_11
_atom_site_aniso_U_22
_atom_site_aniso_U_33
_atom_site_aniso_U_23
_atom_site_aniso_U_13
_atom_site_aniso_U_12
Fe1 0.0217(3) 0.0196(3) 0.0145(3) 0.0049(2) 0.00319(19) 0.0029(2)
Fe2 0.0192(3) 0.0159(3) 0.0194(3) 0.0078(2) 0.00467(19) 0.00168(19)
Fe3 0.0173(3) 0.0135(2) 0.0177(3) 0.0033(2) 0.00172(19) -0.00098(19)
Mg1 0.0009(3) 0.0008(3) 0.0009(3) 0.00031(13) 0.00008(11) -0.00002(10)
O1 0.0195(12) 0.0151(12) 0.0150(11) 0.0041(9) 0.0032(9) 0.0003(9)
O19 0.0227(13) 0.0170(12) 0.0297(14) 0.0021(11) -0.0019(11) -0.0041(10)
O9 0.0222(13) 0.0181(13) 0.0315(14) 0.0046(11) 0.0075(11) 0.0005(10)
O18 0.0210(12) 0.0165(13) 0.0250(13) 0.0048(10) 0.0011(10) -0.0035(10)
O7 0.0294(14) 0.0243(14) 0.0210(13) 0.0074(11) -0.0029(11) -0.0016(11)
O17 0.0243(13) 0.0343(15) 0.0303(14) 0.0207(12) 0.0072(11) 0.0009(11)
O11 0.0289(14) 0.0364(16) 0.0263(14) 0.0078(12) 0.0086(12) -0.0052(12)
O6 0.0312(14) 0.0273(15) 0.0310(14) 0.0162(12) -0.0028(12) -0.0016(12)
O16 0.0235(13) 0.0264(14) 0.0384(15) 0.0211(12) 0.0112(11) 0.0042(11)
O3 0.0464(16) 0.0225(14) 0.0310(15) 0.0127(12) 0.0181(13) 0.0132(12)
O4 0.0258(14) 0.0523(19) 0.0226(14) 0.0045(13) 0.0012(11) -0.0074(13)
O2 0.0400(15) 0.0258(14) 0.0261(14) 0.0095(12) 0.0150(12) 0.0134(12)
O13 0.0476(17) 0.0256(14) 0.0261(14) 0.0143(12) 0.0023(12) 0.0052(12)
O15 0.0418(17) 0.0493(18) 0.0177(14) 0.0022(13) 0.0035(12) 0.0072(14)
O1W 0.0305(15) 0.0219(15) 0.0239(14) 0.0060(12) 0.0030(12) 0.0058(12)
O8 0.0367(15) 0.0242(15) 0.0429(16) 0.0148(12) 0.0229(13) 0.0092(12)
O12 0.0544(18) 0.0309(16) 0.0238(14) 0.0117(12) 0.0022(13) 0.0153(14)
C5 0.031(2) 0.028(2) 0.026(2) 0.0160(17) 0.0075(16) 0.0116(16)
O14 0.0316(14) 0.0328(15) 0.0206(13) 0.0060(11) 0.0026(11) 0.0091(12)
O5 0.0261(14) 0.0446(17) 0.0325(15) 0.0205(13) -0.0018(12) -0.0081(12)
N1 0.0276(19) 0.045(2) 0.046(2) 0.032(2) 0.0064(16) 0.0118(16)
O10 0.0228(13) 0.0310(15) 0.0314(15) 0.0038(12) 0.0088(11) -0.0040(11)
C8 0.0234(19) 0.0180(19) 0.032(2) 0.0098(16) 0.0005(16) 0.0019(15)
C7 0.0243(19) 0.0231(19) 0.030(2) 0.0154(16) 0.0033(15) 0.0025(15)
C3 0.0212(18) 0.026(2) 0.0206(18) 0.0076(16) 0.0023(14) 0.0058(16)
C9 0.0179(17) 0.026(2) 0.0244(18) 0.0074(16) 0.0065(14) 0.0070(15)
C1 0.030(2) 0.0190(18) 0.0224(18) 0.0051(15) 0.0036(15) 0.0099(15)
C4 0.0209(18) 0.034(2) 0.035(2) 0.0142(19) 0.0101(17) -0.0005(17)
C2 0.0168(18) 0.029(2) 0.030(2) 0.0033(17) -0.0027(15) -0.0036(15)
C6 0.035(2) 0.041(2) 0.023(2) 0.0090(18) 0.0069(17) 0.0125(19)

loop_
_atom_type_symbol
_atom_type_description
_atom_type_scat_dispersion_real
_atom_type_scat_dispersion_imag
_atom_type_scat_source
C C 0.0033 0.0016 'International Tables Vol C Tables 4.2.6.8 and 6.1.1.4'
H H 0.0000 0.0000 'International Tables Vol C Tables 4.2.6.8 and 6.1.1.4'
N N 0.0061 0.0033 'International Tables Vol C Tables 4.2.6.8 and 6.1.1.4'
O O 0.0106 0.0060 'International Tables Vol C Tables 4.2.6.8 and 6.1.1.4'
Mg Mg 0.0486 0.0363 'International Tables Vol C Tables 4.2.6.8 and 6.1.1.4'
Fe Fe 0.3463 0.8444 'International Tables Vol C Tables 4.2.6.8 and 6.1.1.4'

loop_
_geom_angle_atom_site_label_1
_geom_angle_atom_site_label_2
_geom_angle_atom_site_label_3
_geom_angle
_geom_angle_site_symmetry_1
_geom_angle_site_symmetry_3
O1 Fe1 O12 94.13(11) . .
O1 Fe1 O14 177.70(10) . .
O12 Fe1 O14 88.12(11) . .
O1 Fe1 O2 93.33(10) . .
O12 Fe1 O2 172.22(11) . .
O14 Fe1 O2 84.43(11) . .
O1 Fe1 O11 94.65(10) . .
O12 Fe1 O11 90.86(12) . .
O14 Fe1 O11 85.73(11) . .
O2 Fe1 O11 86.34(12) . .
O1 Fe1 O4 92.78(11) . .
O12 Fe1 O4 89.40(13) . .
O14 Fe1 O4 86.82(11) . .
O2 Fe1 O4 92.44(12) . .
O11 Fe1 O4 172.53(11) . .
O1 Fe2 O5 94.87(10) . .
O1 Fe2 O3 97.18(10) . .
O5 Fe2 O3 92.03(12) . .
O1 Fe2 O6 93.75(10) . .
O5 Fe2 O6 170.66(11) . .
O3 Fe2 O6 83.32(12) . .
O1 Fe2 O16 176.08(10) . .
O5 Fe2 O16 88.47(11) . .
O3 Fe2 O16 84.73(10) . .
O6 Fe2 O16 83.05(11) . .
O1 Fe2 O8 94.81(10) . .
O5 Fe2 O8 90.08(12) . .
O3 Fe2 O8 167.60(10) . .
O6 Fe2 O8 92.78(12) . .
O16 Fe2 O8 83.12(10) . .
O1 Fe3 O10 96.35(10) . .
O1 Fe3 O19 175.16(10) . 2_666
O10 Fe3 O19 88.38(11) . 2_666
O1 Fe3 O13 95.98(10) . .
O10 Fe3 O13 90.55(12) . .
O19 Fe3 O13 85.00(11) 2_666 .
O1 Fe3 O7 93.40(10) . .
O10 Fe3 O7 85.89(11) . .
O19 Fe3 O7 85.86(11) 2_666 .
O13 Fe3 O7 170.28(11) . .
O1 Fe3 O9 94.03(10) . .
O10 Fe3 O9 169.59(10) . .
O19 Fe3 O9 81.26(10) 2_666 .
O13 Fe3 O9 87.51(11) . .
O7 Fe3 O9 94.37(11) . .
O17 Mg1 O17 180.0 2_556 .
O17 Mg1 O18 95.29(10) 2_556 2_556
O17 Mg1 O18 84.71(10) . 2_556
O17 Mg1 O18 84.71(10) 2_556 .
O17 Mg1 O18 95.29(10) . .
O18 Mg1 O18 180.0 2_556 .
O17 Mg1 O1W 90.54(12) 2_556 .
O17 Mg1 O1W 89.46(12) . .
O18 Mg1 O1W 89.67(11) 2_556 .
O18 Mg1 O1W 90.32(11) . .
O17 Mg1 O1W 89.46(12) 2_556 2_556
O17 Mg1 O1W 90.54(12) . 2_556
O18 Mg1 O1W 90.32(11) 2_556 2_556
O18 Mg1 O1W 89.68(11) . 2_556
O1W Mg1 O1W 180.0 . 2_556
Fe3 O1 Fe2 120.79(11) . .
Fe3 O1 Fe1 119.54(12) . .
Fe2 O1 Fe1 119.61(11) . .
C8 O19 Fe3 131.2(2) . 2_666
C9 O9 Fe3 129.1(2) . .
C8 O18 Mg1 128.8(2) . .
C3 O7 Fe3 133.1(2) . .
C7 O17 Mg1 134.7(2) . .
C4 O11 Fe1 133.3(2) . .
C3 O6 Fe2 129.5(2) . .
C7 O16 Fe2 125.3(2) . .
C1 O3 Fe2 130.5(2) . .
C2 O4 Fe1 134.5(3) . .
C1 O2 Fe1 133.0(2) . .
C5 O13 Fe3 131.7(2) . .
Mg1 O1W H1WB 113(3) . .
Mg1 O1W H1WA 108(4) . .
H1WB O1W H1WA 122(5) . .
C9 O8 Fe2 133.4(2) . .
C5 O12 Fe1 132.1(2) . .
O12 C5 O13 126.9(3) . .
O12 C5 H5A 116.5 . .
O13 C5 H5A 116.5 . .
C6 O14 Fe1 127.5(3) . .
C2 O5 Fe2 129.3(2) . .
H24 N1 H23 115.7 . .
H24 N1 H22 115.7 . .
H23 N1 H22 90.3 . .
H24 N1 H21 81.0 . .
H23 N1 H21 127.5 . .
H22 N1 H21 128.7 . .
C4 O10 Fe3 129.8(2) . .
O18 C8 O19 125.2(3) . .
O18 C8 H8A 117.4 . .
O19 C8 H8A 117.4 . .
O17 C7 O16 125.8(3) . .
O17 C7 H7A 117.1 . .
O16 C7 H7A 117.1 . .
O6 C3 O7 126.9(3) . .
O6 C3 H3A 116.5 . .
O7 C3 H3A 116.5 . .
O9 C9 O8 127.0(3) . .
O9 C9 H9A 116.5 . .
O8 C9 H9A 116.5 . .
O2 C1 O3 127.1(3) . .
O2 C1 H1A 116.5 . .
O3 C1 H1A 116.5 . .
O11 C4 O10 128.0(3) . .
O11 C4 H4A 116.0 . .
O10 C4 H4A 116.0 . .
O4 C2 O5 127.5(3) . .
O4 C2 H2A 116.2 . .
O5 C2 H2A 116.2 . .
O15 C6 O14 126.9(4) . .
O15 C6 H6A 116.6 . .
O14 C6 H6A 116.6 . .

loop_
_geom_bond_atom_site_label_1
_geom_bond_atom_site_label_2
_geom_bond_distance
_geom_bond_site_symmetry_2
Fe1 O1 1.938(2) .
Fe1 O12 2.015(3) .
Fe1 O14 2.015(3) .
Fe1 O2 2.024(3) .
Fe1 O11 2.025(3) .
Fe1 O4 2.033(3) .
Fe2 O1 1.917(2) .
Fe2 O5 2.004(3) .
Fe2 O3 2.020(3) .
Fe2 O6 2.027(3) .
Fe2 O16 2.028(2) .
Fe2 O8 2.041(3) .
Fe3 O1 1.903(2) .
Fe3 O10 2.020(3) .
Fe3 O19 2.023(3) 2_666
Fe3 O13 2.025(3) .
Fe3 O7 2.038(2) .
Fe3 O9 2.054(2) .
Mg1 O17 2.074(2) 2_556
Mg1 O17 2.074(2) .
Mg1 O18 2.084(2) 2_556
Mg1 O18 2.084(2) .
Mg1 O1W 2.098(3) .
Mg1 O1W 2.098(3) 2_556
O19 C8 1.240(4) .
O19 Fe3 2.023(3) 2_666
O9 C9 1.239(4) .
O18 C8 1.240(4) .
O7 C3 1.246(4) .
O17 C7 1.251(4) .
O11 C4 1.237(5) .
O6 C3 1.237(4) .
O16 C7 1.251(4) .
O3 C1 1.248(4) .
O4 C2 1.234(5) .
O2 C1 1.231(4) .
O13 C5 1.256(4) .
O15 C6 1.210(5) .
O1W H1WB 0.88(5) .
O1W H1WA 0.77(6) .
O8 C9 1.244(4) .
O12 C5 1.232(5) .
C5 H5A 0.9300 .
O14 C6 1.247(5) .
O5 C2 1.249(5) .
N1 H24 0.9600 .
N1 H23 0.9600 .
N1 H22 0.9599 .
N1 H21 0.60(6) .
O10 C4 1.241(5) .
C8 H8A 0.9300 .
C7 H7A 0.9300 .
C3 H3A 0.9300 .
C9 H9A 0.9300 .
C1 H1A 0.9300 .
C4 H4A 0.9300 .
C2 H2A 0.9300 .
C6 H6A 0.9300 .

loop_
_geom_torsion_atom_site_label_1
_geom_torsion_atom_site_label_2
_geom_torsion_atom_site_label_3
_geom_torsion_atom_site_label_4
_geom_torsion
_geom_torsion_site_symmetry_1
Fe1 O12 C5 O13 -11.6(6) .
Fe3 O13 C5 O12 3.4(6) .
Mg1 O18 C8 O19 144.7(3) .
Fe3 O19 C8 O18 -163.2(3) 2_666
Mg1 O17 C7 O16 -13.0(6) .
Fe2 O16 C7 O17 -155.3(3) .
Fe2 O6 C3 O7 4.3(6) .
Fe3 O7 C3 O6 -19.8(6) .
Fe3 O9 C9 O8 -7.0(6) .
Fe2 O8 C9 O9 -12.0(6) .
Fe1 O2 C1 O3 1.7(6) .
Fe2 O3 C1 O2 -15.6(6) .
Fe1 O11 C4 O10 -6.6(7) .
Fe3 O10 C4 O11 0.5(6) .
Fe1 O4 C2 O5 -4.5(7) .
Fe2 O5 C2 O4 -5.5(6) .
Fe1 O14 C6 O15 -173.8(3) .
